data_4302760
loop_
_publ_author_name
'Tori Z. Forbes'
'Slavi C. Sevov'

_publ_contact_author_address
;Department of Chemistry
University of Notre Dame
Notre Dame, IN 46556
;
_publ_contact_author_email ssevov@nd.edu
_publ_contact_author_name 'Slavi C. Sevov'
_publ_section_title
;
Metal-Organic Frameworks with Direct Transition Metal-Sulfonate
Interactions and Charge-Assisted Hydrogen Bonds
;
_journal_name_full 'Inorganic Chemistry'
_journal_page_first 6873
_journal_page_last 6878
_journal_paper_doi 10.1021/ic9007922
_journal_volume 48
_journal_year 2009
_chemical_formula_sum 'C22 H22 Co N8 O6 S2'
_chemical_formula_weight 617.55
_chemical_name_common (Co(Im)4)15NDS
_chemical_name_systematic
; 
 cobalt tetraimidazole 1,5-napthalene disulfonate
;
_space_group_IT_number 2
_symmetry_cell_setting triclinic
_symmetry_space_group_name_Hall '-P 1'
_symmetry_space_group_name_H-M 'P -1'
_atom_sites_solution_hydrogens geom
_atom_sites_solution_primary direct
_atom_sites_solution_secondary difmap
_audit_creation_method SHELXL-97
_cell_angle_alpha 60.601(2)
_cell_angle_beta 86.866(2)
_cell_angle_gamma 73.920(2)
_cell_formula_units_Z 1
_cell_length_a 8.2318(4)
_cell_length_b 9.7087(5)
_cell_length_c 9.7569(5)
_cell_measurement_reflns_used 363
_cell_measurement_temperature 100(2)
_cell_measurement_theta_max 58
_cell_measurement_theta_min 2.5
_cell_volume 649.69(6)
_computing_cell_refinement 'APEX II (Bruker, 2005)'
_computing_data_collection 'APEX II (Bruker, 2005)'
_computing_data_reduction 'APEX II (Bruker, 2005)'
_computing_molecular_graphics 'Crystalmaker version 1.3.1'
_computing_structure_refinement 'SHELXL-97 (Sheldrick, 1997)'
_computing_structure_solution 'SHELXS-97 (Sheldrick, 1990)'
_diffrn_ambient_temperature 100(2)
_diffrn_detector_area_resol_mean 'not measured'
_diffrn_measured_fraction_theta_full 0.897
_diffrn_measured_fraction_theta_max 0.897
_diffrn_measurement_device_type 'Bruker APEX II diffractometer'
_diffrn_measurement_method \w
_diffrn_radiation_monochromator graphite
_diffrn_radiation_source 'fine-focus sealed tube'
_diffrn_radiation_type MoK\a
_diffrn_radiation_wavelength 0.71073
_diffrn_reflns_av_R_equivalents 0.0418
_diffrn_reflns_av_sigmaI/netI 0.0299
_diffrn_reflns_limit_h_max 13
_diffrn_reflns_limit_h_min -15
_diffrn_reflns_limit_k_max 18
_diffrn_reflns_limit_k_min -18
_diffrn_reflns_limit_l_max 18
_diffrn_reflns_limit_l_min -18
_diffrn_reflns_number 38533
_diffrn_reflns_theta_full 43.36
_diffrn_reflns_theta_max 43.36
_diffrn_reflns_theta_min 2.41
_diffrn_standards_decay_% 'not measured'
_diffrn_standards_interval_count 'not measured'
_diffrn_standards_interval_time 'not measured'
_diffrn_standards_number 'not measured'
_exptl_absorpt_coefficient_mu 0.876
_exptl_absorpt_correction_T_max 0.7622
_exptl_absorpt_correction_T_min 0.5783
_exptl_absorpt_correction_type psi-scan
_exptl_absorpt_process_details SADABS
_exptl_crystal_colour red
_exptl_crystal_density_diffrn 1.578
_exptl_crystal_density_method 'not measured'
_exptl_crystal_description blocky
_exptl_crystal_F_000 317
_exptl_crystal_size_max 0.680
_exptl_crystal_size_mid 0.530
_exptl_crystal_size_min 0.320
_refine_diff_density_max 1.664
_refine_diff_density_min -1.410
_refine_diff_density_rms 0.092
_refine_ls_extinction_method none
_refine_ls_goodness_of_fit_ref 1.091
_refine_ls_hydrogen_treatment mixed
_refine_ls_matrix_type full
_refine_ls_number_parameters 211
_refine_ls_number_reflns 8785
_refine_ls_number_restraints 11
_refine_ls_restrained_S_all 1.091
_refine_ls_R_factor_all 0.0438
_refine_ls_R_factor_gt 0.0355
_refine_ls_shift/su_max 0.016
_refine_ls_shift/su_mean 0.001
_refine_ls_structure_factor_coef Fsqd
_refine_ls_weighting_details 'calc w=1/[\s^2^(Fo^2^)+(0.0581P)^2^+0.1356P] where P=(Fo^2^+2Fc^2^)/3'
_refine_ls_weighting_scheme calc
_refine_ls_wR_factor_gt 0.1026
_refine_ls_wR_factor_ref 0.1060
_reflns_number_gt 7321
_reflns_number_total 8785
_reflns_threshold_expression >2sigma(I)
_cod_data_source_file ic9007922_si_002_5.cif
_cod_data_source_block compound4
_cod_database_code 4302760

loop_
_symmetry_equiv_pos_as_xyz
'x, y, z'
'-x, -y, -z'

loop_
_atom_site_label
_atom_site_type_symbol
_atom_site_fract_x
_atom_site_fract_y
_atom_site_fract_z
_atom_site_U_iso_or_equiv
_atom_site_adp_type
_atom_site_occupancy
_atom_site_symmetry_multiplicity
_atom_site_calc_flag
_atom_site_refinement_flags
_atom_site_disorder_assembly
_atom_site_disorder_group
Co1 Co 0.5000 0.5000 0.5000 0.00921(4) Uani 1 2 d S . .
S1 S 0.25314(3) 0.92274(2) 0.31249(2) 0.00927(4) Uani 1 1 d . . .
O1 O 0.19740(10) 0.94875(8) 0.44412(7) 0.01485(11) Uani 1 1 d . . .
O2 O 0.33190(10) 0.74987(8) 0.36095(8) 0.01515(11) Uani 1 1 d . . .
O3 O 0.35986(10) 1.02608(9) 0.21723(8) 0.01630(12) Uani 1 1 d . . .
N1 N 0.38001(11) 0.46748(9) 0.70645(8) 0.01322(12) Uani 1 1 d . . .
N4 N 0.30840(13) 0.33257(11) 0.94700(10) 0.02028(16) Uani 1 1 d D . .
N3 N 0.19667(12) 0.25589(11) 0.40781(11) 0.01884(15) Uani 1 1 d D . .
N2 N 0.32198(11) 0.41345(9) 0.43801(9) 0.01350(12) Uani 1 1 d . . .
C1 C -0.08650(12) 1.03903(11) 0.23516(9) 0.01367(13) Uani 1 1 d D . .
C2 C -0.23439(12) 1.07775(12) 0.00634(10) 0.01470(14) Uani 1 1 d D . .
C3 C 0.35548(13) 0.32676(11) 0.81544(11) 0.01683(15) Uani 1 1 d D . .
C4 C -0.23842(13) 1.08509(13) 0.14304(11) 0.01696(15) Uani 1 1 d D . .
C5 C 0.34518(15) 0.56922(12) 0.77170(11) 0.01841(16) Uani 1 1 d D . .
C6 C 0.30204(16) 0.48637(14) 0.92166(12) 0.02238(19) Uani 1 1 d D . .
C7 C 0.33506(16) 0.26422(13) 0.46440(17) 0.0268(2) Uani 1 1 d D . .
C8 C 0.0902(2) 0.4104(2) 0.3337(3) 0.0664(8) Uani 1 1 d D . .
C9 C 0.1688(2) 0.50616(18) 0.3538(3) 0.0631(7) Uani 1 1 d D . .
C10 C 0.07731(11) 0.97593(9) 0.04609(8) 0.00991(11) Uani 1 1 d . . .
C11 C 0.06696(11) 0.98468(9) 0.18845(8) 0.01003(11) Uani 1 1 d . . .
H10 H 0.135(3) 0.625(3) 0.307(3) 0.050 Uiso 1 1 d D . .
H9 H -0.026(3) 0.443(3) 0.280(3) 0.050 Uiso 1 1 d D . .
H3 H 0.364(3) 0.230(3) 0.806(3) 0.050 Uiso 1 1 d D . .
H4 H -0.093(3) 1.042(3) 0.329(3) 0.050 Uiso 1 1 d D . .
H5 H -0.338(3) 1.112(3) -0.055(3) 0.050 Uiso 1 1 d D . .
H6 H 0.353(3) 0.678(3) 0.712(3) 0.050 Uiso 1 1 d D . .
H8 H -0.349(3) 1.120(3) 0.174(3) 0.050 Uiso 1 1 d D . .
H1 H 0.180(3) 0.164(3) 0.422(3) 0.050 Uiso 1 1 d D . .
H2 H 0.310(3) 0.246(3) 1.039(3) 0.050 Uiso 1 1 d D . .
H11 H 0.270(3) 0.510(3) 1.006(3) 0.050 Uiso 1 1 d D . .
H13 H 0.430(3) 0.164(3) 0.516(3) 0.050 Uiso 1 1 d D . .

loop_
_atom_site_aniso_label
_atom_site_aniso_U_11
_atom_site_aniso_U_22
_atom_site_aniso_U_33
_atom_site_aniso_U_23
_atom_site_aniso_U_13
_atom_site_aniso_U_12
Co1 0.00987(8) 0.00767(6) 0.00961(6) -0.00398(4) -0.00099(4) -0.00202(5)
S1 0.01081(9) 0.00777(7) 0.00808(6) -0.00340(5) -0.00145(5) -0.00164(6)
O1 0.0188(3) 0.0163(2) 0.0111(2) -0.00868(19) -0.0008(2) -0.0032(2)
O2 0.0169(3) 0.0088(2) 0.0162(2) -0.00560(19) -0.0051(2) 0.0016(2)
O3 0.0155(3) 0.0164(3) 0.0142(2) -0.0035(2) -0.0003(2) -0.0085(2)
N1 0.0142(4) 0.0113(2) 0.0123(2) -0.0048(2) 0.0011(2) -0.0030(2)
N4 0.0190(4) 0.0188(3) 0.0142(3) -0.0021(2) 0.0031(3) -0.0048(3)
N3 0.0188(4) 0.0168(3) 0.0252(3) -0.0121(3) -0.0026(3) -0.0070(3)
N2 0.0129(3) 0.0123(2) 0.0164(3) -0.0075(2) -0.0012(2) -0.0038(2)
C1 0.0119(4) 0.0189(3) 0.0119(3) -0.0100(2) 0.0019(2) -0.0024(3)
C2 0.0095(4) 0.0218(4) 0.0145(3) -0.0120(3) 0.0004(2) -0.0010(3)
C3 0.0151(4) 0.0124(3) 0.0181(3) -0.0043(3) 0.0027(3) -0.0035(3)
C4 0.0100(4) 0.0270(4) 0.0173(3) -0.0157(3) 0.0020(3) -0.0013(3)
C5 0.0256(5) 0.0168(3) 0.0149(3) -0.0088(3) 0.0046(3) -0.0079(3)
C6 0.0270(6) 0.0269(4) 0.0148(3) -0.0107(3) 0.0054(3) -0.0099(4)
C7 0.0210(5) 0.0142(3) 0.0442(6) -0.0140(4) -0.0143(4) -0.0013(3)
C8 0.0333(9) 0.0281(6) 0.135(2) -0.0400(10) -0.0484(11) 0.0052(6)
C9 0.0318(8) 0.0215(5) 0.1303(19) -0.0363(9) -0.0477(10) 0.0083(5)
C10 0.0091(3) 0.0111(3) 0.0091(2) -0.0056(2) -0.0001(2) -0.0010(2)
C11 0.0102(3) 0.0106(2) 0.0089(2) -0.0052(2) -0.0005(2) -0.0014(2)

loop_
_atom_type_symbol
_atom_type_description
_atom_type_scat_dispersion_real
_atom_type_scat_dispersion_imag
_atom_type_scat_source
C C 0.0033 0.0016 'International Tables Vol C Tables 4.2.6.8 and 6.1.1.4'
H H 0.0000 0.0000 'International Tables Vol C Tables 4.2.6.8 and 6.1.1.4'
Co Co 0.3494 0.9721 'International Tables Vol C Tables 4.2.6.8 and 6.1.1.4'
N N 0.0061 0.0033 'International Tables Vol C Tables 4.2.6.8 and 6.1.1.4'
O O 0.0106 0.0060 'International Tables Vol C Tables 4.2.6.8 and 6.1.1.4'
S S 0.1246 0.1234 'International Tables Vol C Tables 4.2.6.8 and 6.1.1.4'

loop_
_geom_angle_atom_site_label_1
_geom_angle_atom_site_label_2
_geom_angle_atom_site_label_3
_geom_angle
_geom_angle_site_symmetry_1
_geom_angle_site_symmetry_3
_geom_angle_publ_flag
N1 Co1 N1 180.0 . 2_666 ?
N1 Co1 N2 90.17(3) . . ?
N1 Co1 N2 89.83(3) 2_666 . ?
N1 Co1 N2 89.83(3) . 2_666 ?
N1 Co1 N2 90.17(3) 2_666 2_666 ?
N2 Co1 N2 180.0 . 2_666 ?
N1 Co1 O2 88.20(3) . 2_666 ?
N1 Co1 O2 91.80(3) 2_666 2_666 ?
N2 Co1 O2 91.75(3) . 2_666 ?
N2 Co1 O2 88.25(3) 2_666 2_666 ?
N1 Co1 O2 91.80(3) . . ?
N1 Co1 O2 88.20(3) 2_666 . ?
N2 Co1 O2 88.25(3) . . ?
N2 Co1 O2 91.75(3) 2_666 . ?
O2 Co1 O2 180.000(1) 2_666 . ?
O2 S1 O1 112.87(4) . . ?
O2 S1 O3 111.99(5) . . ?
O1 S1 O3 112.39(4) . . ?
O2 S1 C11 105.75(4) . . ?
O1 S1 C11 106.45(4) . . ?
O3 S1 C11 106.80(4) . . ?
S1 O2 Co1 157.80(4) . . ?
C3 N1 C5 105.82(7) . . ?
C3 N1 Co1 124.25(6) . . ?
C5 N1 Co1 128.65(6) . . ?
C3 N4 C6 107.71(8) . . ?
C3 N4 H2 124.1(15) . . ?
C6 N4 H2 126.2(15) . . ?
C7 N3 C8 106.71(9) . . ?
C7 N3 H1 124.5(16) . . ?
C8 N3 H1 128.8(16) . . ?
C7 N2 C9 104.41(9) . . ?
C7 N2 Co1 129.34(7) . . ?
C9 N2 Co1 126.20(7) . . ?
C11 C1 C4 119.87(7) . . ?
C11 C1 H4 121.4(15) . . ?
C4 C1 H4 118.7(15) . . ?
C4 C2 C10 120.79(9) . 2_575 ?
C4 C2 H5 119.1(14) . . ?
C10 C2 H5 120.1(14) 2_575 . ?
N1 C3 N4 111.21(8) . . ?
N1 C3 H3 127.3(14) . . ?
N4 C3 H3 121.5(14) . . ?
C2 C4 C1 120.60(8) . . ?
C2 C4 H8 117.3(13) . . ?
C1 C4 H8 122.1(13) . . ?
C6 C5 N1 109.51(9) . . ?
C6 C5 H6 130.7(14) . . ?
N1 C5 H6 119.8(14) . . ?
C5 C6 N4 105.75(9) . . ?
C5 C6 H11 136.4(14) . . ?
N4 C6 H11 117.8(14) . . ?
N2 C7 N3 112.52(10) . . ?
N2 C7 H13 129.2(14) . . ?
N3 C7 H13 118.2(14) . . ?
N3 C8 C9 106.13(12) . . ?
N3 C8 H9 125.4(14) . . ?
C9 C8 H9 128.4(13) . . ?
N2 C9 C8 110.16(12) . . ?
N2 C9 H10 120.5(15) . . ?
C8 C9 H10 128.9(15) . . ?
C2 C10 C10 119.36(8) 2_575 2_575 ?
C2 C10 C11 122.72(8) 2_575 . ?
C10 C10 C11 117.92(9) 2_575 . ?
C1 C11 C10 121.45(8) . . ?
C1 C11 S1 117.71(6) . . ?
C10 C11 S1 120.84(6) . . ?

loop_
_geom_bond_atom_site_label_1
_geom_bond_atom_site_label_2
_geom_bond_distance
_geom_bond_site_symmetry_2
_geom_bond_publ_flag
Co1 N1 2.1127(7) . ?
Co1 N1 2.1127(7) 2_666 ?
Co1 N2 2.1207(7) . ?
Co1 N2 2.1207(7) 2_666 ?
Co1 O2 2.1806(7) 2_666 ?
Co1 O2 2.1806(6) . ?
S1 O2 1.4534(7) . ?
S1 O1 1.4537(6) . ?
S1 O3 1.4579(7) . ?
S1 C11 1.7757(9) . ?
N1 C3 1.3196(11) . ?
N1 C5 1.3797(12) . ?
N4 C3 1.3437(13) . ?
N4 C6 1.3745(15) . ?
N4 H2 0.88(2) . ?
N3 C7 1.3315(14) . ?
N3 C8 1.3480(19) . ?
N3 H1 0.88(2) . ?
N2 C7 1.3142(12) . ?
N2 C9 1.3544(17) . ?
C1 C11 1.3733(12) . ?
C1 C4 1.4107(14) . ?
C1 H4 0.93(2) . ?
C2 C4 1.3683(12) . ?
C2 C10 1.4218(12) 2_575 ?
C2 H5 0.95(2) . ?
C3 H3 0.97(2) . ?
C4 H8 0.96(2) . ?
C5 C6 1.3638(13) . ?
C5 H6 0.94(2) . ?
C6 H11 0.96(2) . ?
C7 H13 0.98(3) . ?
C8 C9 1.3588(19) . ?
C8 H9 1.00(2) . ?
C9 H10 0.97(2) . ?
C10 C2 1.4218(12) 2_575 ?
C10 C10 1.4249(16) 2_575 ?
C10 C11 1.4292(10) . ?
